data_2220010
loop_
_publ_author_name
'Kaneko, Souhei'
'Tsunobuchi, Yoshihide'
'Nakabayashi, Koji'
'Ohkoshi, Shin-ichi'

_publ_section_title
;Poly[[diaquadeca-\m-cyanido-hexacyanidobis(4-cyanopyridine)di-\m-pyrimidine-tricopper(II)ditungsten(V)]
 dihydrate]
;
_journal_coeditor_code TK2308
_journal_issue 11
_journal_name_full 'Acta Crystallographica Section E'
_journal_page_first m1442
_journal_page_last m1443
_journal_paper_doi 10.1107/S1600536808032947
_journal_volume 64
_journal_year 2008
_chemical_formula_iupac '[Cu3 W2 (C N)16 (C4 H4 N2)2 (C6 H4 N2)2 (H2 O)2], 2H2 O'
_chemical_formula_moiety 'C36 H16 Cu3 N24 O4 W2 '
_chemical_formula_sum 'C36 H16 Cu3 N24 O4 W2'
_chemical_formula_weight 1407.02
_chemical_name_systematic
;
Poly[[diaquadeca-\m-cyanido-hexacyanidobis(4-cyanopyridine)di-
\m-pyrimidine-tricopper(II)ditungsten(V)] dihydrate]
;
_space_group_IT_number 14
_symmetry_cell_setting monoclinic
_symmetry_space_group_name_Hall '-P 2yn'
_symmetry_space_group_name_H-M 'P 1 21/n 1'
_atom_sites_solution_hydrogens geom
_atom_sites_solution_secondary direct
_cell_angle_alpha 90
_cell_angle_beta 90.057(2)
_cell_angle_gamma 90
_cell_formula_units_Z 2
_cell_length_a 7.2475(6)
_cell_length_b 15.4532(12)
_cell_length_c 20.8560(16)
_cell_measurement_reflns_used 15466
_cell_measurement_temperature 90(2)
_cell_measurement_theta_max 27.5
_cell_measurement_theta_min 3.1
_cell_volume 2335.8(3)
_computing_cell_refinement 'PROCESS-AUTO (Rigaku, 1998)'
_computing_data_collection 'PROCESS-AUTO (Rigaku, 1998)'
_computing_data_reduction 'CrystalStructure (Rigaku Americas & Rigaku, 2007)'
_computing_molecular_graphics 'ORTEP-3 (Farrugia, 1997) and PyMOLWin (DeLano, 2007)'
_computing_publication_material 'CrystalStructure (Rigaku Americas & Rigaku, 2007)'
_computing_structure_refinement 'SHELXL97 (Sheldrick, 2008)'
_computing_structure_solution 'SHELXS97 (Sheldrick, 2008)'
_diffrn_detector_area_resol_mean 10.00
_diffrn_measured_fraction_theta_full 0.998
_diffrn_measured_fraction_theta_max 0.998
_diffrn_measurement_device_type 'Rigaku R-AXIS RAPID'
_diffrn_measurement_method \w
_diffrn_radiation_monochromator 'sealed tube'
_diffrn_radiation_source 'sealed tube'
_diffrn_radiation_type 'Mo K\a'
_diffrn_radiation_wavelength 0.71075
_diffrn_reflns_av_R_equivalents 0.095
_diffrn_reflns_limit_h_max 9
_diffrn_reflns_limit_h_min -9
_diffrn_reflns_limit_k_max 17
_diffrn_reflns_limit_k_min -20
_diffrn_reflns_limit_l_max 26
_diffrn_reflns_limit_l_min -27
_diffrn_reflns_number 22562
_diffrn_reflns_theta_full 27.5
_diffrn_reflns_theta_max 27.5
_diffrn_reflns_theta_min 3.1
_exptl_absorpt_coefficient_mu 6.322
_exptl_absorpt_correction_T_max 0.791
_exptl_absorpt_correction_T_min 0.297
_exptl_absorpt_correction_type numerical
_exptl_absorpt_process_details '(ABSCOR; Higashi, 1995)'
_exptl_crystal_colour green
_exptl_crystal_density_diffrn 2.000
_exptl_crystal_density_method 'not measured'
_exptl_crystal_description plate
_exptl_crystal_F_000 1334
_exptl_crystal_size_max 0.44
_exptl_crystal_size_mid 0.17
_exptl_crystal_size_min 0.04
_refine_diff_density_max 2.97
_refine_diff_density_min -1.45
_refine_ls_extinction_method none
_refine_ls_goodness_of_fit_ref 1.089
_refine_ls_hydrogen_treatment constr
_refine_ls_matrix_type full
_refine_ls_number_constraints 0
_refine_ls_number_parameters 314
_refine_ls_number_reflns 5345
_refine_ls_number_restraints 0
_refine_ls_R_factor_gt 0.039
_refine_ls_shift/su_max 0.002
_refine_ls_structure_factor_coef Fsqd
_refine_ls_weighting_details 'w = 1/[\s^2^(Fo^2^)+6.8782P] where P=(Fo^2^+2Fc^2^)/3'
_refine_ls_weighting_scheme calc
_refine_ls_wR_factor_ref 0.093
_reflns_number_gt 4975
_reflns_number_total 5345
_reflns_threshold_expression I>2\s(I)
_cod_data_source_file tk2308.cif
_cod_data_source_block I
_cod_original_sg_symbol_H-M 'P 21/n'
_cod_original_formula_sum 'C36 H16 Cu3 N24 O4 W2 '
_cod_database_code 2220010
_cod_database_fobs_code 2220010

loop_
_symmetry_equiv_pos_site_id
_symmetry_equiv_pos_as_xyz
1 +X,+Y,+Z
2 1/2-X,1/2+Y,1/2-Z
3 -X,-Y,-Z
4 1/2+X,1/2-Y,1/2+Z

loop_
_atom_site_type_symbol
_atom_site_label
_atom_site_fract_x
_atom_site_fract_y
_atom_site_fract_z
_atom_site_U_iso_or_equiv
_atom_site_adp_type
_atom_site_calc_flag
_atom_site_refinement_flags
_atom_site_occupancy
W W(1) 0.79222(2) 0.682386(11) 0.301091(8) 0.00933(7) Uani d . 1.00
Cu Cu(1) 0.5000 0.5000 0.5000 0.01726(18) Uani d S 1.00
Cu Cu(2) 0.24342(7) 0.43738(4) 0.23347(3) 0.01074(13) Uani d . 1.00
O O(1) 0.6198(4) 0.3863(2) 0.50585(15) 0.0199(7) Uani d . 1.00
O O(2W) 0.4469(5) 0.2609(2) 0.44669(18) 0.0331(9) Uani d . 1.00
N N(8) 0.4520(5) 0.8223(2) 0.2839(2) 0.0171(8) Uani d . 1.00
N N(5) 0.7372(8) 0.7918(4) 0.4362(2) 0.0445(14) Uani d . 1.00
N N(4) 1.1739(5) 0.6555(3) 0.3867(2) 0.0221(9) Uani d . 1.00
N N(6) 1.0499(5) 0.8542(2) 0.27039(19) 0.0155(8) Uani d . 1.00
N N(3P) 0.2076(5) 0.4190(2) 0.33127(19) 0.0139(7) Uani d . 1.00
N N(3) 1.0395(5) 0.5230(2) 0.24087(18) 0.0146(8) Uani d . 1.00
N N(7) 0.7775(6) 0.7133(3) 0.1440(2) 0.0251(9) Uani d . 1.00
N N(1P) 0.3037(5) 0.4489(2) 0.43733(19) 0.0167(8) Uani d . 1.00
N N(1C) 0.2581(5) 0.4584(2) 0.13674(18) 0.0160(8) Uani d . 1.00
N N(2) 0.4536(5) 0.5548(2) 0.25142(19) 0.0159(8) Uani d . 1.00
N N(8C) 0.2655(15) 0.5073(7) -0.1191(3) 0.108(3) Uani d . 1.00
N N(1) 0.6858(5) 0.5382(3) 0.41107(19) 0.0195(9) Uani d . 1.00
C C(5) 0.7573(7) 0.7547(3) 0.3890(2) 0.0247(11) Uani d . 1.00
C C(8) 0.5679(6) 0.7718(3) 0.2897(2) 0.0131(8) Uani d . 1.00
C C(6) 0.9565(6) 0.7950(3) 0.2801(2) 0.0149(9) Uani d . 1.00
C C(1) 0.7250(6) 0.5869(3) 0.3723(2) 0.0151(9) Uani d . 1.00
C C(3) 0.9483(5) 0.5780(3) 0.2595(2) 0.0117(8) Uani d . 1.00
C C(2) 0.5694(6) 0.6008(3) 0.2667(2) 0.0139(9) Uani d . 1.00
C C(7) 0.7801(6) 0.7033(3) 0.1982(2) 0.0147(9) Uani d . 1.00
C C(4) 1.0445(6) 0.6656(3) 0.3562(2) 0.0145(9) Uani d . 1.00
C C(4P) 0.0484(6) 0.3870(3) 0.3537(2) 0.0208(10) Uani d . 1.00
C C(5P) 0.0114(6) 0.3841(4) 0.4186(2) 0.0250(11) Uani d . 1.00
C C(2P) 0.3299(6) 0.4475(3) 0.3738(2) 0.0158(9) Uani d . 1.00
C C(6C) 0.2623(8) 0.5390(3) 0.1143(2) 0.0286(12) Uani d . 1.00
C C(5C) 0.2606(10) 0.5585(4) 0.0505(3) 0.0468(19) Uani d . 1.00
C C(4C) 0.2565(9) 0.4902(6) 0.0079(3) 0.052(2) Uani d . 1.00
C C(3C) 0.2549(8) 0.4065(5) 0.0295(2) 0.0412(17) Uani d . 1.00
C C(2C) 0.2567(7) 0.3938(3) 0.0953(2) 0.0252(11) Uani d . 1.00
C C(6P) 0.1443(6) 0.4167(4) 0.4596(2) 0.0238(11) Uani d . 1.00
C C(7C) 0.2648(14) 0.4950(8) -0.0622(4) 0.083(3) Uani d . 1.00
H H(4P) -0.0415 0.3657 0.3239 0.025 Uiso c R 1.00
H H(5P) -0.1017 0.3605 0.4346 0.030 Uiso c R 1.00
H H(2P) 0.4451 0.4683 0.3579 0.019 Uiso c R 1.00
H H(6C) 0.2664 0.5859 0.1449 0.035 Uiso c R 1.00
H H(5C) 0.2618 0.6178 0.0358 0.056 Uiso c R 1.00
H H(3C) 0.2521 0.3584 0.0000 0.050 Uiso c R 1.00
H H(2C) 0.2567 0.3355 0.1117 0.031 Uiso c R 1.00
H H(6P) 0.1222 0.4165 0.5050 0.028 Uiso c R 1.00

loop_
_atom_site_aniso_label
_atom_site_aniso_U_11
_atom_site_aniso_U_22
_atom_site_aniso_U_33
_atom_site_aniso_U_12
_atom_site_aniso_U_13
_atom_site_aniso_U_23
W(1) 0.00709(11) 0.00851(13) 0.01238(11) -0.00006(5) -0.00063(7) 0.00014(6)
Cu(1) 0.0109(3) 0.0285(5) 0.0123(3) -0.0043(3) -0.0029(2) 0.0043(3)
Cu(2) 0.0096(2) 0.0105(2) 0.0121(2) 0.00227(19) -0.00008(18) 0.0000(2)
O(1) 0.0141(16) 0.029(2) 0.0161(15) -0.0006(13) -0.0023(11) 0.0056(15)
O(2W) 0.029(2) 0.040(2) 0.030(2) -0.0009(17) 0.0017(16) -0.015(2)
N(8) 0.016(2) 0.015(2) 0.020(2) 0.0002(14) 0.0004(15) 0.0026(16)
N(5) 0.056(3) 0.049(3) 0.029(2) 0.017(2) -0.008(2) -0.020(2)
N(4) 0.019(2) 0.022(2) 0.025(2) -0.0013(17) -0.0066(16) 0.005(2)
N(6) 0.0106(18) 0.015(2) 0.021(2) -0.0015(15) -0.0004(14) 0.0014(17)
N(3P) 0.0123(18) 0.013(2) 0.0160(18) 0.0003(14) 0.0009(13) 0.0001(16)
N(3) 0.0109(18) 0.015(2) 0.0175(18) 0.0003(15) 0.0000(13) 0.0012(16)
N(7) 0.029(2) 0.026(2) 0.021(2) 0.0002(19) 0.0035(16) 0.006(2)
N(1P) 0.0151(19) 0.018(2) 0.0169(19) -0.0028(15) -0.0023(14) 0.0050(17)
N(1C) 0.0145(19) 0.022(2) 0.0113(18) -0.0018(15) 0.0007(13) 0.0037(17)
N(2) 0.0154(19) 0.016(2) 0.0160(18) -0.0005(15) -0.0012(14) -0.0003(16)
N(8C) 0.145(9) 0.136(10) 0.043(4) -0.015(7) -0.005(4) -0.003(5)
N(1) 0.016(2) 0.026(2) 0.0161(19) -0.0067(16) -0.0049(14) 0.0059(19)
C(5) 0.025(2) 0.023(2) 0.027(2) 0.004(2) -0.0081(19) -0.001(2)
C(8) 0.012(2) 0.012(2) 0.015(2) 0.0016(16) -0.0008(15) -0.0019(18)
C(6) 0.010(2) 0.016(2) 0.018(2) 0.0041(18) -0.0037(15) 0.004(2)
C(1) 0.012(2) 0.021(2) 0.013(2) -0.0017(17) -0.0036(15) -0.003(2)
C(3) 0.011(2) 0.014(2) 0.0102(19) -0.0022(17) -0.0015(14) -0.0006(18)
C(2) 0.011(2) 0.012(2) 0.018(2) -0.0003(17) -0.0018(15) 0.0016(19)
C(7) 0.011(2) 0.014(2) 0.019(2) -0.0024(17) 0.0012(15) 0.003(2)
C(4) 0.014(2) 0.013(2) 0.017(2) -0.0028(17) -0.0022(16) 0.0022(19)
C(4P) 0.013(2) 0.028(2) 0.022(2) -0.0076(19) -0.0006(17) -0.002(2)
C(5P) 0.016(2) 0.039(3) 0.020(2) -0.007(2) 0.0037(17) 0.002(2)
C(2P) 0.012(2) 0.017(2) 0.018(2) 0.0001(17) 0.0005(16) -0.0006(19)
C(6C) 0.042(3) 0.024(2) 0.020(2) -0.012(2) -0.007(2) 0.010(2)
C(5C) 0.061(4) 0.047(4) 0.032(3) -0.032(3) -0.018(2) 0.028(3)
C(4C) 0.032(3) 0.100(6) 0.024(3) -0.024(3) -0.008(2) 0.028(3)
C(3C) 0.034(3) 0.070(5) 0.020(2) -0.001(3) 0.005(2) -0.012(3)
C(2C) 0.027(2) 0.029(3) 0.020(2) 0.004(2) 0.0005(19) -0.003(2)
C(6P) 0.014(2) 0.041(3) 0.016(2) -0.004(2) 0.0004(17) 0.003(2)
C(7C) 0.086(7) 0.110(9) 0.054(5) -0.016(6) 0.010(4) 0.005(5)

loop_
_atom_type_symbol
_atom_type_description
_atom_type_scat_dispersion_real
_atom_type_scat_dispersion_imag
_atom_type_scat_source
C C 0.003 0.002
;
International Tables for Crystallography
(1992, Vol. C, Tables 4.2.6.8 and 6.1.1.4)
;
H H 0.000 0.000
;
International Tables for Crystallography
(1992, Vol. C, Table 6.1.1.4)
;
Cu Cu 0.320 1.265
;
International Tables for Crystallography
(1992, Vol. C, Tables 4.2.6.8 and 6.1.1.4)
;
W W -0.849 6.872
;
International Tables for Crystallography
(1992, Vol. C, Tables 4.2.6.8 and 6.1.1.4)
;
N N 0.006 0.003
;
International Tables for Crystallography
(1992, Vol. C, Tables 4.2.6.8 and 6.1.1.4)
;
O O 0.011 0.006
;
International Tables for Crystallography
(1992, Vol. C, Tables 4.2.6.8 and 6.1.1.4)
;

loop_
_geom_angle_atom_site_label_1
_geom_angle_atom_site_label_2
_geom_angle_atom_site_label_3
_geom_angle_site_symmetry_1
_geom_angle_site_symmetry_3
_geom_angle
_geom_angle_publ_flag
C(5) W(1) C(8) . . 70.83(18) no
C(5) W(1) C(6) . . 79.62(19) no
C(5) W(1) C(1) . . 75.05(19) no
C(5) W(1) C(3) . . 142.29(18) no
C(5) W(1) C(2) . . 119.52(18) no
C(5) W(1) C(7) . . 139.15(19) no
C(5) W(1) C(4) . . 73.28(18) no
C(8) W(1) C(6) . . 82.92(17) no
C(8) W(1) C(1) . . 110.23(17) no
C(8) W(1) C(3) . . 146.68(16) no
C(8) W(1) C(2) . . 76.94(17) no
C(8) W(1) C(7) . . 76.43(17) no
C(8) W(1) C(4) . . 140.49(17) no
C(6) W(1) C(1) . . 145.12(17) no
C(6) W(1) C(3) . . 103.42(17) no
C(6) W(1) C(2) . . 144.47(17) no
C(6) W(1) C(7) . . 72.62(17) no
C(6) W(1) C(4) . . 74.85(17) no
C(1) W(1) C(3) . . 83.36(17) no
C(1) W(1) C(2) . . 70.17(17) no
C(1) W(1) C(7) . . 140.87(18) no
C(1) W(1) C(4) . . 75.16(17) no
C(3) W(1) C(2) . . 79.79(16) no
C(3) W(1) C(7) . . 74.54(17) no
C(3) W(1) C(4) . . 71.47(16) no
C(2) W(1) C(7) . . 74.36(17) no
C(2) W(1) C(4) . . 136.94(17) no
C(7) W(1) C(4) . . 124.99(16) no
O(1) Cu(1) O(1) . 3_666 180.00(18) no
O(1) Cu(1) N(1P) . . 90.05(15) no
O(1) Cu(1) N(1P) . 3_666 89.95(15) no
O(1) Cu(1) N(1) . . 91.15(14) no
O(1) Cu(1) N(1) . 3_666 88.85(14) no
O(1) Cu(1) N(1P) 3_666 . 89.95(15) no
O(1) Cu(1) N(1P) 3_666 3_666 90.05(15) no
O(1) Cu(1) N(1) 3_666 . 88.85(14) no
O(1) Cu(1) N(1) 3_666 3_666 91.15(14) no
N(1P) Cu(1) N(1P) . 3_666 180.0(2) no
N(1P) Cu(1) N(1) . . 89.52(14) no
N(1P) Cu(1) N(1) . 3_666 90.48(14) no
N(1P) Cu(1) N(1) 3_666 . 90.48(14) no
N(1P) Cu(1) N(1) 3_666 3_666 89.52(14) no
N(1) Cu(1) N(1) . 3_666 180.0(2) no
N(8) Cu(2) N(6) 2_545 2_645 87.57(15) no
N(8) Cu(2) N(3P) 2_545 . 88.40(15) no
N(8) Cu(2) N(3) 2_545 1_455 93.94(15) no
N(8) Cu(2) N(1C) 2_545 . 89.99(15) no
N(8) Cu(2) N(2) 2_545 . 178.55(14) no
N(6) Cu(2) N(3P) 2_645 . 92.69(15) no
N(6) Cu(2) N(3) 2_645 1_455 177.57(16) no
N(6) Cu(2) N(1C) 2_645 . 91.31(16) no
N(6) Cu(2) N(2) 2_645 . 90.98(15) no
N(3P) Cu(2) N(3) . 1_455 85.46(15) no
N(3P) Cu(2) N(1C) . . 175.62(15) no
N(3P) Cu(2) N(2) . . 91.72(14) no
N(3) Cu(2) N(1C) 1_455 . 90.59(16) no
N(3) Cu(2) N(2) 1_455 . 87.51(14) no
N(1C) Cu(2) N(2) . . 90.00(15) no
Cu(2) N(8) C(8) 2_555 . 171.0(3) no
Cu(2) N(6) C(6) 2_655 . 165.0(3) no
Cu(2) N(3P) C(4P) . . 120.1(3) no
Cu(2) N(3P) C(2P) . . 121.8(3) no
C(4P) N(3P) C(2P) . . 117.6(4) no
Cu(2) N(3) C(3) 1_655 . 161.7(3) no
Cu(1) N(1P) C(2P) . . 121.9(3) no
Cu(1) N(1P) C(6P) . . 120.7(3) no
C(2P) N(1P) C(6P) . . 117.4(4) no
Cu(2) N(1C) C(6C) . . 119.7(3) no
Cu(2) N(1C) C(2C) . . 121.7(3) no
C(6C) N(1C) C(2C) . . 118.5(4) no
Cu(2) N(2) C(2) . . 168.1(3) no
Cu(1) N(1) C(1) . . 149.5(3) no
W(1) C(5) N(5) . . 178.7(5) no
W(1) C(8) N(8) . . 177.4(4) no
W(1) C(6) N(6) . . 177.4(3) no
W(1) C(1) N(1) . . 177.8(4) no
W(1) C(3) N(3) . . 175.2(3) no
W(1) C(2) N(2) . . 176.2(4) no
W(1) C(7) N(7) . . 178.4(4) no
W(1) C(4) N(4) . . 177.8(4) no
N(3P) C(4P) C(5P) . . 121.5(4) no
C(4P) C(5P) C(6P) . . 117.4(4) no
N(3P) C(2P) N(1P) . . 124.8(4) no
N(1C) C(6C) C(5C) . . 123.3(5) no
C(6C) C(5C) C(4C) . . 117.4(6) no
C(5C) C(4C) C(3C) . . 120.7(6) no
C(5C) C(4C) C(7C) . . 127.1(8) no
C(3C) C(4C) C(7C) . . 112.1(8) no
C(4C) C(3C) C(2C) . . 117.3(6) no
N(1C) C(2C) C(3C) . . 122.7(5) no
N(1P) C(6P) C(5P) . . 121.3(4) no
N(8C) C(7C) C(4C) . . 173.5(12) no
N(3P) C(4P) H(4P) . . 119.1 no
C(5P) C(4P) H(4P) . . 119.5 no
C(4P) C(5P) H(5P) . . 121.4 no
C(6P) C(5P) H(5P) . . 121.2 no
N(3P) C(2P) H(2P) . . 117.6 no
N(1P) C(2P) H(2P) . . 117.6 no
N(1C) C(6C) H(6C) . . 118.1 no
C(5C) C(6C) H(6C) . . 118.6 no
C(6C) C(5C) H(5C) . . 121.2 no
C(4C) C(5C) H(5C) . . 121.4 no
C(4C) C(3C) H(3C) . . 121.2 no
C(2C) C(3C) H(3C) . . 121.5 no
N(1C) C(2C) H(2C) . . 118.3 no
C(3C) C(2C) H(2C) . . 119.0 no
N(1P) C(6P) H(6P) . . 119.2 no
C(5P) C(6P) H(6P) . . 119.5 no

loop_
_geom_bond_atom_site_label_1
_geom_bond_atom_site_label_2
_geom_bond_site_symmetry_2
_geom_bond_distance
_geom_bond_publ_flag
W(1) C(5) . 2.162(5) no
W(1) C(8) . 2.146(4) no
W(1) C(6) . 2.153(4) no
W(1) C(1) . 2.149(4) no
W(1) C(3) . 2.153(4) no
W(1) C(2) . 2.170(4) no
W(1) C(7) . 2.173(4) no
W(1) C(4) . 2.174(4) no
Cu(1) O(1) . 1.964(3) no
Cu(1) O(1) 3_666 1.964(3) no
Cu(1) N(1P) . 2.086(3) no
Cu(1) N(1P) 3_666 2.086(3) no
Cu(1) N(1) . 2.368(3) no
Cu(1) N(1) 3_666 2.368(3) no
Cu(2) N(8) 2_545 2.301(4) no
Cu(2) N(6) 2_645 1.975(3) no
Cu(2) N(3P) . 2.076(4) no
Cu(2) N(3) 1_455 1.990(3) no
Cu(2) N(1C) . 2.046(3) no
Cu(2) N(2) . 2.399(4) no
N(8) C(8) . 1.154(6) no
N(5) C(5) . 1.149(7) no
N(4) C(4) . 1.143(6) no
N(6) C(6) . 1.157(6) no
N(3P) C(4P) . 1.340(6) no
N(3P) C(2P) . 1.328(6) no
N(3) C(3) . 1.145(6) no
N(7) C(7) . 1.141(6) no
N(1P) C(2P) . 1.339(6) no
N(1P) C(6P) . 1.341(6) no
N(1C) C(6C) . 1.331(7) no
N(1C) C(2C) . 1.322(6) no
N(2) C(2) . 1.145(6) no
N(8C) C(7C) . 1.202(12) no
N(1) C(1) . 1.141(6) no
C(4P) C(5P) . 1.381(6) no
C(5P) C(6P) . 1.383(7) no
C(6C) C(5C) . 1.364(8) no
C(5C) C(4C) . 1.380(11) no
C(4C) C(3C) . 1.368(12) no
C(4C) C(7C) . 1.465(11) no
C(3C) C(2C) . 1.386(7) no
C(4P) H(4P) . 0.958 no
C(5P) H(5P) . 0.958 no
C(2P) H(2P) . 0.955 no
C(6C) H(6C) . 0.965 no
C(5C) H(5C) . 0.967 no
C(3C) H(3C) . 0.965 no
C(2C) H(2C) . 0.964 no
C(6P) H(6P) . 0.960 no

loop_
_geom_contact_atom_site_label_1
_geom_contact_atom_site_label_2
_geom_contact_distance
_geom_contact_site_symmetry_2
O(1) O(2W) 2.615(5) .
O(1) N(4) 2.770(5) 3_766
O(2W) O(1) 2.615(5) .
O(2W) N(5) 2.901(6) 3_666
O(2W) N(7) 2.849(5) 2_645
O(2W) N(1P) 3.090(6) .
O(2W) C(2P) 3.367(6) .
O(2W) C(5C) 3.472(8) 2_545
O(2W) C(6P) 3.268(7) .
N(5) O(2W) 2.901(6) 3_666
N(5) N(8C) 3.318(13) 4_565
N(5) C(5C) 3.326(9) 4_565
N(5) C(7C) 3.301(14) 4_565
N(4) O(1) 2.770(5) 3_766
N(3) N(8C) 3.398(10) 3_665
N(7) O(2W) 2.849(5) 2_655
N(7) N(8C) 3.462(13) 3_665
N(1P) O(2W) 3.090(6) .
N(1C) N(8C) 3.513(11) 3_665
N(2) N(8C) 3.563(10) 3_665
N(8C) N(5) 3.318(13) 4_464
N(8C) N(3) 3.398(10) 3_665
N(8C) N(7) 3.462(13) 3_665
N(8C) N(1C) 3.513(11) 3_665
N(8C) N(2) 3.563(10) 3_665
N(8C) C(3) 3.564(10) 3_665
N(8C) C(6C) 3.498(12) 3_665
C(3) N(8C) 3.564(10) 3_665
C(2P) O(2W) 3.367(6) .
C(6C) N(8C) 3.498(12) 3_665
C(5C) O(2W) 3.472(8) 2_555
C(5C) N(5) 3.326(9) 4_464
C(5C) C(7C) 3.546(13) 3_665
C(4C) C(4C) 3.559(9) 3_665
C(6P) O(2W) 3.268(7) .
C(7C) N(5) 3.301(14) 4_464
C(7C) C(5C) 3.546(13) 3_665
O(2W) H(5C) 2.705 2_545
O(2W) H(3C) 3.087 4_555
O(2W) H(6P) 3.578 .
N(5) H(5C) 2.510 4_565
N(7) H(3C) 3.207 3_665
C(6P) H(6P) 3.304 3_566
H(5C) O(2W) 2.705 2_555
H(5C) N(5) 2.510 4_464
H(3C) O(2W) 3.087 4_454
H(3C) N(7) 3.207 3_665
H(6P) O(2W) 3.578 .
H(6P) C(6P) 3.304 3_566
H(6P) H(6P) 3.136 3_566

loop_
_geom_torsion_atom_site_label_1
_geom_torsion_atom_site_label_2
_geom_torsion_atom_site_label_3
_geom_torsion_atom_site_label_4
_geom_torsion_site_symmetry_1
_geom_torsion_site_symmetry_3
_geom_torsion_site_symmetry_4
_geom_torsion
C(5) W(1) C(8) N(8) . . . 63(8)
C(8) W(1) C(5) N(5) . . . 11E1(2)
C(5) W(1) C(6) N(6) . . . 75(9)
C(6) W(1) C(5) N(5) . . . -169(18)
C(5) W(1) C(1) N(1) . . . 34(10)
C(1) W(1) C(5) N(5) . . . -1E1(2)
C(5) W(1) C(3) N(3) . . . -14(4)
C(3) W(1) C(5) N(5) . . . -7E1(2)
C(5) W(1) C(2) N(2) . . . -68(6)
C(2) W(1) C(5) N(5) . . . 4E1(2)
C(5) W(1) C(7) N(7) . . . 132(16)
C(7) W(1) C(5) N(5) . . . 14E1(2)
C(5) W(1) C(4) N(4) . . . 64(11)
C(4) W(1) C(5) N(5) . . . -9E1(2)
C(8) W(1) C(6) N(6) . . . 147(9)
C(6) W(1) C(8) N(8) . . . -19(8)
C(8) W(1) C(1) N(1) . . . -29(10)
C(1) W(1) C(8) N(8) . . . 128(8)
C(8) W(1) C(3) N(3) . . . 174(4)
C(3) W(1) C(8) N(8) . . . -123(8)
C(8) W(1) C(2) N(2) . . . -127(6)
C(2) W(1) C(8) N(8) . . . -169(8)
C(8) W(1) C(7) N(7) . . . 169(16)
C(7) W(1) C(8) N(8) . . . -93(8)
C(8) W(1) C(4) N(4) . . . 89(11)
C(4) W(1) C(8) N(8) . . . 37(8)
C(6) W(1) C(1) N(1) . . . 78(10)
C(1) W(1) C(6) N(6) . . . 31(9)
C(6) W(1) C(3) N(3) . . . 76(4)
C(3) W(1) C(6) N(6) . . . -66(9)
C(6) W(1) C(2) N(2) . . . 176(5)
C(2) W(1) C(6) N(6) . . . -158(9)
C(6) W(1) C(7) N(7) . . . 82(16)
C(7) W(1) C(6) N(6) . . . -135(9)
C(6) W(1) C(4) N(4) . . . 147(11)
C(4) W(1) C(6) N(6) . . . 0(8)
C(1) W(1) C(3) N(3) . . . -69(4)
C(3) W(1) C(1) N(1) . . . -178(9)
C(1) W(1) C(2) N(2) . . . -10(6)
C(2) W(1) C(1) N(1) . . . -96(10)
C(1) W(1) C(7) N(7) . . . -86(16)
C(7) W(1) C(1) N(1) . . . -122(10)
C(1) W(1) C(4) N(4) . . . -15(11)
C(4) W(1) C(1) N(1) . . . 110(10)
C(3) W(1) C(2) N(2) . . . 77(6)
C(2) W(1) C(3) N(3) . . . -140(4)
C(3) W(1) C(7) N(7) . . . -28(16)
C(7) W(1) C(3) N(3) . . . 144(4)
C(3) W(1) C(4) N(4) . . . -103(11)
C(4) W(1) C(3) N(3) . . . 8(4)
C(2) W(1) C(7) N(7) . . . -111(16)
C(7) W(1) C(2) N(2) . . . 154(6)
C(2) W(1) C(4) N(4) . . . -52(11)
C(4) W(1) C(2) N(2) . . . 29(6)
C(7) W(1) C(4) N(4) . . . -157(11)
C(4) W(1) C(7) N(7) . . . 26(16)
O(1) Cu(1) N(1P) C(2P) . . . -88.9(3)
O(1) Cu(1) N(1P) C(6P) . . . 91.8(4)
O(1) Cu(1) N(1P) C(2P) . 3_666 3_666 -91.1(3)
O(1) Cu(1) N(1P) C(6P) . 3_666 3_666 88.2(4)
O(1) Cu(1) N(1) C(1) . . . 178.2(7)
O(1) Cu(1) N(1) C(1) . 3_666 3_666 1.8(7)
O(1) Cu(1) N(1P) C(2P) 3_666 . . 91.1(3)
O(1) Cu(1) N(1P) C(6P) 3_666 . . -88.2(4)
O(1) Cu(1) N(1P) C(2P) 3_666 3_666 3_666 88.9(3)
O(1) Cu(1) N(1P) C(6P) 3_666 3_666 3_666 -91.8(4)
O(1) Cu(1) N(1) C(1) 3_666 . . -1.8(7)
O(1) Cu(1) N(1) C(1) 3_666 3_666 3_666 -178.2(7)
N(1P) Cu(1) N(1) C(1) . . . 88.1(7)
N(1) Cu(1) N(1P) C(2P) . . . 2.3(3)
N(1) Cu(1) N(1P) C(6P) . . . -177.0(4)
N(1P) Cu(1) N(1) C(1) . 3_666 3_666 91.9(7)
N(1) Cu(1) N(1P) C(2P) 3_666 . . -177.7(3)
N(1) Cu(1) N(1P) C(6P) 3_666 . . 3.0(4)
N(1P) Cu(1) N(1) C(1) 3_666 . . -91.9(7)
N(1) Cu(1) N(1P) C(2P) . 3_666 3_666 177.7(3)
N(1) Cu(1) N(1P) C(6P) . 3_666 3_666 -3.0(4)
N(1P) Cu(1) N(1) C(1) 3_666 3_666 3_666 -88.1(7)
N(1) Cu(1) N(1P) C(2P) 3_666 3_666 3_666 -2.3(3)
N(1) Cu(1) N(1P) C(6P) 3_666 3_666 3_666 177.0(4)
N(8) Cu(2) N(6) C(6) 2_545 2_645 2_645 22.8(14)
N(6) Cu(2) N(8) C(8) 2_645 2_545 2_545 162(2)
N(8) Cu(2) N(3P) C(4P) 2_545 . . -30.3(3)
N(8) Cu(2) N(3P) C(2P) 2_545 . . 157.6(3)
N(3P) Cu(2) N(8) C(8) . 2_545 2_545 70(2)
N(8) Cu(2) N(3) C(3) 2_545 1_455 1_455 131.3(12)
N(3) Cu(2) N(8) C(8) 1_455 2_545 2_545 -16(2)
N(8) Cu(2) N(1C) C(6C) 2_545 . . 141.8(4)
N(8) Cu(2) N(1C) C(2C) 2_545 . . -35.7(3)
N(1C) Cu(2) N(8) C(8) . 2_545 2_545 -106(2)
N(8) Cu(2) N(2) C(2) 2_545 . . -42(6)
N(2) Cu(2) N(8) C(8) . 2_545 2_545 164(4)
N(6) Cu(2) N(3P) C(4P) 2_645 . . -117.8(4)
N(6) Cu(2) N(3P) C(2P) 2_645 . . 70.2(3)
N(3P) Cu(2) N(6) C(6) . 2_645 2_645 111.1(14)
N(6) Cu(2) N(3) C(3) 2_645 1_455 1_455 3(4)
N(3) Cu(2) N(6) C(6) 1_455 2_645 2_645 151(3)
N(6) Cu(2) N(1C) C(6C) 2_645 . . -130.7(4)
N(6) Cu(2) N(1C) C(2C) 2_645 . . 51.9(3)
N(1C) Cu(2) N(6) C(6) . 2_645 2_645 -67.1(14)
N(6) Cu(2) N(2) C(2) 2_645 . . -40.2(17)
N(2) Cu(2) N(6) C(6) . 2_645 2_645 -157.2(14)
N(3P) Cu(2) N(3) C(3) . 1_455 1_455 43.2(12)
N(3) Cu(2) N(3P) C(4P) 1_455 . . 63.8(3)
N(3) Cu(2) N(3P) C(2P) 1_455 . . -108.3(3)
N(3P) Cu(2) N(1C) C(6C) . . . 73(2)
N(3P) Cu(2) N(1C) C(2C) . . . -104(2)
N(1C) Cu(2) N(3P) C(4P) . . . 38(2)
N(1C) Cu(2) N(3P) C(2P) . . . -134(2)
N(3P) Cu(2) N(2) C(2) . . . 52.5(17)
N(2) Cu(2) N(3P) C(4P) . . . 151.1(3)
N(2) Cu(2) N(3P) C(2P) . . . -20.9(3)
N(3) Cu(2) N(1C) C(6C) 1_455 . . 47.8(4)
N(3) Cu(2) N(1C) C(2C) 1_455 . . -129.6(3)
N(1C) Cu(2) N(3) C(3) . 1_455 1_455 -138.7(12)
N(3) Cu(2) N(2) C(2) 1_455 . . 137.8(17)
N(2) Cu(2) N(3) C(3) . 1_455 1_455 -48.7(12)
N(1C) Cu(2) N(2) C(2) . . . -131.6(17)
N(2) Cu(2) N(1C) C(6C) . . . -39.7(3)
N(2) Cu(2) N(1C) C(2C) . . . 142.9(3)
Cu(2) N(8) C(8) W(1) 2_555 . . 29(10)
Cu(2) N(6) C(6) W(1) 2_655 . . 8(10)
Cu(2) N(3P) C(4P) C(5P) . . . -171.8(4)
Cu(2) N(3P) C(2P) N(1P) . . . 170.1(3)
C(4P) N(3P) C(2P) N(1P) . . . -2.1(7)
C(2P) N(3P) C(4P) C(5P) . . . 0.6(7)
Cu(2) N(3) C(3) W(1) 1_655 . . -3(5)
Cu(1) N(1P) C(2P) N(3P) . . . -177.2(3)
Cu(1) N(1P) C(6P) C(5P) . . . 178.7(4)
C(2P) N(1P) C(6P) C(5P) . . . -0.6(8)
C(6P) N(1P) C(2P) N(3P) . . . 2.1(7)
Cu(2) N(1C) C(6C) C(5C) . . . -175.8(5)
Cu(2) N(1C) C(2C) C(3C) . . . 175.9(4)
C(6C) N(1C) C(2C) C(3C) . . . -1.6(7)
C(2C) N(1C) C(6C) C(5C) . . . 1.7(8)
Cu(2) N(2) C(2) W(1) . . . -20(7)
Cu(1) N(1) C(1) W(1) . . . 9(10)
N(3P) C(4P) C(5P) C(6P) . . . 0.8(8)
C(4P) C(5P) C(6P) N(1P) . . . -0.7(8)
N(1C) C(6C) C(5C) C(4C) . . . -0.8(9)
C(6C) C(5C) C(4C) C(3C) . . . -0.3(7)
C(6C) C(5C) C(4C) C(7C) . . . -176.1(7)
C(5C) C(4C) C(3C) C(2C) . . . 0.3(7)
C(5C) C(4C) C(7C) N(8C) . . . -22(10)
C(3C) C(4C) C(7C) N(8C) . . . 161(9)
C(7C) C(4C) C(3C) C(2C) . . . 176.8(6)
C(4C) C(3C) C(2C) N(1C) . . . 0.6(8)
